data_2014099
loop_
_publ_author_name
'Mills, Allison M.'
'Ruck, Michael'

_publ_section_title
;
 Cerium iron sulfide, Ce~3~Fe~1.94~S~7~
;
_journal_issue 8
_journal_name_full 'Acta Crystallographica Section C'
_journal_page_first i71
_journal_page_last i72
_journal_paper_doi 10.1107/S0108270104013708
_journal_volume 60
_journal_year 2004
_chemical_formula_moiety 'Ce3 Fe1.94 S7'
_chemical_formula_sum 'Ce3 Fe1.94 S7'
_chemical_formula_weight 753.13
_chemical_name_common 'cerium iron sulfide'
_chemical_name_systematic
;
tricerium(III) diiron(II,III) heptasulfide
;
_space_group_IT_number 173
_symmetry_cell_setting hexagonal
_symmetry_space_group_name_Hall 'P 6c'
_symmetry_space_group_name_H-M 'P 63'
_atom_sites_solution_primary direct
_atom_sites_solution_secondary difmap
_cell_angle_alpha 90.00
_cell_angle_beta 90.00
_cell_angle_gamma 120.00
_cell_formula_units_Z 2
_cell_length_a 10.096(2)
_cell_length_b 10.096(2)
_cell_length_c 5.9610(10)
_cell_measurement_reflns_used 7967
_cell_measurement_temperature 293(2)
_cell_measurement_theta_max 28.1
_cell_measurement_theta_min 2.3
_cell_volume 526.20(17)
_computing_cell_refinement IPDS
_computing_data_collection 'IPDS (Stoe & Cie, 2000)'
_computing_data_reduction IPDS
_computing_molecular_graphics 'DIAMOND (Brandenburg, 1999)'
_computing_publication_material SHELXL97
_computing_structure_refinement 'SHELXL97 (Sheldrick, 1997)'
_computing_structure_solution 'SHELXS97 (Sheldrick, 1997)'
_diffrn_ambient_temperature 293(2)
_diffrn_measured_fraction_theta_full 0.994
_diffrn_measured_fraction_theta_max 0.994
_diffrn_measurement_device_type 'Stoe IPDS-I'
_diffrn_measurement_method \f
_diffrn_radiation_monochromator graphite
_diffrn_radiation_source 'fine-focus sealed tube'
_diffrn_radiation_type MoK\a
_diffrn_radiation_wavelength 0.71073
_diffrn_reflns_av_R_equivalents 0.1069
_diffrn_reflns_av_sigmaI/netI 0.0373
_diffrn_reflns_limit_h_max 13
_diffrn_reflns_limit_h_min -13
_diffrn_reflns_limit_k_max 12
_diffrn_reflns_limit_k_min -12
_diffrn_reflns_limit_l_max 7
_diffrn_reflns_limit_l_min -7
_diffrn_reflns_number 6903
_diffrn_reflns_theta_full 28.20
_diffrn_reflns_theta_max 28.20
_diffrn_reflns_theta_min 2.33
_diffrn_standards_decay_% 0
_diffrn_standards_interval_count 0
_diffrn_standards_interval_time 0
_diffrn_standards_number 0
_exptl_absorpt_coefficient_mu 16.647
_exptl_absorpt_correction_T_max 0.2457
_exptl_absorpt_correction_T_min 0.1079
_exptl_absorpt_correction_type numerical
_exptl_absorpt_process_details '[X-RED (Stoe & Cie, 2001) and X-SHAPE (Stoe & Cie, 1999)]'
_exptl_crystal_colour black
_exptl_crystal_density_diffrn 4.754
_exptl_crystal_density_meas ?
_exptl_crystal_density_method 'not measured'
_exptl_crystal_description prism
_exptl_crystal_F_000 673
_exptl_crystal_size_max 0.16
_exptl_crystal_size_mid 0.15
_exptl_crystal_size_min 0.12
_refine_diff_density_max 3.380
_refine_diff_density_min -1.541
_refine_ls_abs_structure_details 'Flack (1983), 390 Friedel pairs'
_refine_ls_abs_structure_Flack 0.02(6)
_refine_ls_extinction_coef 0.035(3)
_refine_ls_extinction_expression Fc^*^=kFc[1+0.001xFc^2^\l^3^/sin(2\q)]^-1/4^
_refine_ls_extinction_method 'SHELXL97 (Sheldrick, 1997)'
_refine_ls_goodness_of_fit_ref 1.081
_refine_ls_hydrogen_treatment none
_refine_ls_matrix_type full
_refine_ls_number_parameters 39
_refine_ls_number_reflns 865
_refine_ls_number_restraints 1
_refine_ls_restrained_S_all 1.080
_refine_ls_R_factor_all 0.0508
_refine_ls_R_factor_gt 0.0505
_refine_ls_shift/su_max 0.000
_refine_ls_shift/su_mean 0.000
_refine_ls_structure_factor_coef Fsqd
_refine_ls_weighting_details 'calc w = 1/[\s^2^(Fo^2^)+(0.0988P)^2^+5.9571P] where P=(Fo^2^+2Fc^2^)/3'
_refine_ls_weighting_scheme calc
_refine_ls_wR_factor_gt 0.1346
_refine_ls_wR_factor_ref 0.1353
_reflns_number_gt 856
_reflns_number_total 865
_reflns_threshold_expression I>2\s(I)
_cod_data_source_file bc1047.cif
_cod_data_source_block I
_cod_depositor_comments
;
The following automatic conversions were performed:

'_exptl_crystal_density_meas' value 'not measured' was changed to '?'
- the value is perceived as not measured.

Automatic conversion script
Id: cif_fix_values 3008 2015-01-20 13:52:24Z robertas 
;
_cod_original_cell_volume 526.2(2)
_cod_database_code 2014099
_cod_database_fobs_code 2014099

loop_
_symmetry_equiv_pos_as_xyz
'x, y, z'
'-y, x-y, z'
'-x+y, -x, z'
'-x, -y, z+1/2'
'y, -x+y, z+1/2'
'x-y, x, z+1/2'

loop_
_atom_site_label
_atom_site_fract_x
_atom_site_fract_y
_atom_site_fract_z
_atom_site_U_iso_or_equiv
_atom_site_adp_type
_atom_site_calc_flag
_atom_site_refinement_flags
_atom_site_occupancy
_atom_site_disorder_assembly
_atom_site_disorder_group
_atom_site_type_symbol
Ce 0.37467(6) 0.14279(7) 0.22240(18) 0.0147(3) Uani d . 1 . . Ce
Fe1 0.3333 0.6667 0.1395(5) 0.0145(6) Uani d S 1 . . Fe
Fe2 0.0000 0.0000 0.0000(7) 0.0166(11) Uani d SP 0.942(16) . . Fe
S1 0.1451(3) 0.2352(3) 0.2566(6) 0.0163(6) Uani d . 1 . . S
S2 0.5782(3) 0.0959(3) 0.4962(5) 0.0147(6) Uani d . 1 . . S
S3 0.3333 0.6667 0.5125(9) 0.0155(10) Uani d S 1 . . S

loop_
_atom_site_aniso_label
_atom_site_aniso_U_11
_atom_site_aniso_U_22
_atom_site_aniso_U_33
_atom_site_aniso_U_12
_atom_site_aniso_U_13
_atom_site_aniso_U_23
Ce 0.0122(4) 0.0150(4) 0.0167(5) 0.0066(2) -0.0014(3) -0.0017(3)
Fe1 0.0159(8) 0.0159(8) 0.0118(13) 0.0079(4) 0.000 0.000
Fe2 0.0144(11) 0.0144(11) 0.0210(19) 0.0072(6) 0.000 0.000
S1 0.0154(11) 0.0149(11) 0.0195(15) 0.0084(10) -0.0011(10) 0.0006(9)
S2 0.0148(12) 0.0149(13) 0.0152(13) 0.0080(9) 0.0005(10) 0.0014(10)
S3 0.0150(14) 0.0150(14) 0.016(2) 0.0075(7) 0.000 0.000

loop_
_atom_type_symbol
_atom_type_description
_atom_type_scat_dispersion_real
_atom_type_scat_dispersion_imag
_atom_type_scat_source
S S 0.1246 0.1234 'International Tables Vol C Tables 4.2.6.8 and 6.1.1.4'
Fe Fe 0.3463 0.8444 'International Tables Vol C Tables 4.2.6.8 and 6.1.1.4'
Ce Ce -0.2486 2.6331 'International Tables Vol C Tables 4.2.6.8 and 6.1.1.4'

loop_
_geom_angle_atom_site_label_1
_geom_angle_atom_site_label_2
_geom_angle_atom_site_label_3
_geom_angle_site_symmetry_1
_geom_angle_site_symmetry_3
_geom_angle
_geom_angle_publ_flag
S2 Ce S3 . 4_664 77.10(10) ?
S2 Ce S1 . 3 103.26(8) ?
S3 Ce S1 4_664 3 150.64(10) ?
S2 Ce S1 . . 140.53(10) ?
S3 Ce S1 4_664 . 122.05(7) ?
S1 Ce S1 3 . 76.54(11) ?
S2 Ce S2 . 3_665 77.92(12) ?
S3 Ce S2 4_664 3_665 75.66(10) ?
S1 Ce S2 3 3_665 133.54(9) ?
S1 Ce S2 . 3_665 75.02(8) ?
S2 Ce S2 . 4_654 72.91(5) ?
S3 Ce S2 4_664 4_654 79.68(7) ?
S1 Ce S2 3 4_654 72.64(8) ?
S1 Ce S2 . 4_654 139.62(8) ?
S2 Ce S2 3_665 4_654 145.22(8) ?
S2 Ce S1 . 5_554 143.71(9) ?
S3 Ce S1 4_664 5_554 87.13(12) ?
S1 Ce S1 3 5_554 75.42(8) ?
S1 Ce S1 . 5_554 75.29(7) ?
S2 Ce S1 3_665 5_554 129.71(8) ?
S2 Ce S1 4_654 5_554 72.20(8) ?
S2 Ce Fe2 . . 148.85(7) ?
S3 Ce Fe2 4_664 . 129.36(12) ?
S1 Ce Fe2 3 . 45.61(7) ?
S1 Ce Fe2 . . 45.59(7) ?
S2 Ce Fe2 3_665 . 120.57(7) ?
S2 Ce Fe2 4_654 . 94.04(6) ?
S1 Ce Fe2 5_554 . 44.24(9) ?
S2 Fe1 S2 4_664 6_554 106.67(12) yes
S2 Fe1 S2 5_564 4_664 106.67(12) no
S2 Fe1 S2 5_564 6_554 106.67(12) no
S3 Fe1 S2 . 4_664 112.14(11) yes
S3 Fe1 S2 . 5_564 112.14(11) no
S3 Fe1 S2 . 6_554 112.14(11) no
S1 Fe2 S1 . 3 88.40(15) yes
S1 Fe2 S1 . 2 88.40(15) no
S1 Fe2 S1 3 2 88.40(15) no
S1 Fe2 S1 4_554 5_554 90.43(15) yes
S1 Fe2 S1 6_554 5_554 90.43(15) no
S1 Fe2 S1 4_554 6_554 90.43(15) no
S1 Fe2 S1 5_554 . 90.58(5) yes
S1 Fe2 S1 6_554 . 90.58(5) no
S1 Fe2 S1 4_554 3 90.58(5) no
S1 Fe2 S1 5_554 3 90.58(5) no
S1 Fe2 S1 4_554 2 90.58(5) no
S1 Fe2 S1 6_554 2 90.58(5) no
S1 Fe2 S1 4_554 . 178.6(2) yes
S1 Fe2 S1 6_554 3 178.6(2) no
S1 Fe2 S1 5_554 2 178.6(2) no
S1 Fe2 Ce 4_554 . 126.30(7) ?
S1 Fe2 Ce 6_554 . 126.52(7) ?
S1 Fe2 Ce 5_554 . 56.80(8) ?
S1 Fe2 Ce . . 53.64(7) ?
S1 Fe2 Ce 3 . 53.43(7) ?
S1 Fe2 Ce 2 . 121.77(16) ?
S1 Fe2 Ce 4_554 2 126.52(7) ?
S1 Fe2 Ce 6_554 2 56.80(8) ?
S1 Fe2 Ce 5_554 2 126.30(7) ?
S1 Fe2 Ce . 2 53.43(7) ?
S1 Fe2 Ce 3 2 121.77(16) ?
S1 Fe2 Ce 2 2 53.64(7) ?
Ce Fe2 Ce . 2 107.00(7) ?
S1 Fe2 Ce 4_554 3 56.80(8) ?
S1 Fe2 Ce 6_554 3 126.30(7) ?
S1 Fe2 Ce 5_554 3 126.52(7) ?
S1 Fe2 Ce . 3 121.77(16) ?
S1 Fe2 Ce 3 3 53.64(7) ?
S1 Fe2 Ce 2 3 53.43(7) ?
Ce Fe2 Ce . 3 107.00(7) ?
Ce Fe2 Ce 2 3 107.00(7) ?
Fe2 S1 Fe2 4 . 71.35(7) ?
Fe2 S1 Ce 4 2 85.57(8) ?
Fe2 S1 Ce . 2 80.95(7) ?
Fe2 S1 Ce 4 . 85.38(8) ?
Fe2 S1 Ce . . 80.78(8) ?
Ce S1 Ce 2 . 161.41(11) ?
Fe2 S1 Ce 4 6 78.96(12) ?
Fe2 S1 Ce . 6 150.31(15) ?
Ce S1 Ce 2 6 97.18(9) ?
Ce S1 Ce . 6 96.98(9) ?
Fe1 S2 Ce 4_665 . 88.60(11) ?
Fe1 S2 Ce 4_665 2_655 86.35(10) ?
Ce S2 Ce . 2_655 101.97(10) ?
Fe1 S2 Ce 4_665 4_655 122.94(13) ?
Ce S2 Ce . 4_655 144.08(11) ?
Ce S2 Ce 2_655 4_655 97.19(9) ?
Fe1 S3 Ce . 5_565 115.76(10) ?
Fe1 S3 Ce . 4_665 115.76(10) ?
Ce S3 Ce 5_565 4_665 102.51(12) ?
Fe1 S3 Ce . 6 115.76(10) ?
Ce S3 Ce 5_565 6 102.51(12) ?
Ce S3 Ce 4_665 6 102.51(12) ?

loop_
_geom_bond_atom_site_label_1
_geom_bond_atom_site_label_2
_geom_bond_site_symmetry_2
_geom_bond_distance
_geom_bond_publ_flag
Ce S2 . 2.843(3) yes
Ce S3 4_664 2.878(3) yes
Ce S1 3 2.897(3) yes
Ce S1 . 2.906(3) yes
Ce S2 3_665 2.935(3) yes
Ce S2 4_654 3.000(3) yes
Ce S1 5_554 3.037(3) yes
Ce S1 5_555 3.414(4) yes
Ce Fe2 . 3.5623(18) no
Fe1 S3 . 2.224(6) yes
Fe1 S2 4_664 2.265(3) yes
Fe1 S2 5_564 2.265(3) no
Fe1 S2 6_554 2.265(3) no
Fe2 S1 5_554 2.532(4) yes
Fe2 S1 4_554 2.532(4) no
Fe2 S1 6_554 2.532(4) no
Fe2 S1 . 2.578(4) yes
Fe2 S1 3 2.578(4) no
Fe2 S1 2 2.578(4) no
Fe2 Ce 2 3.5623(18) no
Fe2 Ce 3 3.5623(18) no
S1 Fe2 4 2.532(4) no
S1 Ce 2 2.897(3) no
S1 Ce 6 3.037(3) no
S2 Fe1 4_665 2.265(3) no
S2 Ce 2_655 2.935(3) no
S2 Ce 4_655 3.000(3) no
S3 Ce 5_565 2.878(3) no
S3 Ce 4_665 2.878(3) no
S3 Ce 6 2.878(3) no
